data_4334825
loop_
_publ_author_name
'Raffaello Papadakis'
'Eric Rivi\`ere'
'Michel Giorgi'
'H\'el\`ene Jamet'
'Pierre Rousselot-Pailley'
'Marius R\'eglier'
'A. Jalila Simaan'
'Thierry Tron'

_publ_contact_author_email
;
jalila.simaan@univ-amu.fr
;
_publ_section_title
;
 Structural and Magnetic Characterization of a Tetranuclear Copper(II)
 Cubane Stabilized by Intramolecular Metal Cation-\p Interactions
;
_journal_name_full 'Inorganic Chemistry'
_journal_page_first 5824
_journal_page_last 5830
_journal_paper_doi 10.1021/ic3027545
_journal_volume 52
_journal_year 2013
_chemical_compound_source 'synthesis as described'
_chemical_formula_moiety 'C14 H17 Cl1 Cu1 N2 O6'
_chemical_formula_sum 'C14 H17 Cl Cu N2 O6'
_chemical_formula_weight 408.29
_space_group_IT_number 2
_symmetry_cell_setting triclinic
_symmetry_Int_Tables_number 2
_symmetry_space_group_name_Hall '-P 1'
_symmetry_space_group_name_H-M 'P -1'
_atom_sites_solution_hydrogens difmap
_atom_sites_solution_primary direct
_atom_sites_solution_secondary difmap
_audit_conform_dict_location ftp://ftp.iucr.org/pub/cif_core.dic
_audit_conform_dict_name cif_core.dic
_audit_conform_dict_version 2.4
_audit_creation_date 2011-11-28T13:33:55-00:00
_audit_creation_method 'WinGX routine CIF_UPDATE'
_audit_update_record
;
2012-10-15 # Formatted by publCIF
;
_cell_angle_alpha 94.190(1)
_cell_angle_beta 98.429(1)
_cell_angle_gamma 97.648(3)
_cell_formula_units_Z 2
_cell_length_a 9.0049(3)
_cell_length_b 9.0910(2)
_cell_length_c 10.3035(3)
_cell_measurement_reflns_used 12162
_cell_measurement_temperature 293(2)
_cell_measurement_theta_max 28.98
_cell_measurement_theta_min 3.17
_cell_measurement_wavelength 0.71073
_cell_volume 823.25(4)
_computing_molecular_graphics 'Ortep-3 for Windows (Farrugia, 1997)'
_computing_publication_material 'WinGX publication routines (Farrugia, 1999)'
_computing_structure_refinement 'SHELXL-97 (Sheldrick, 2008)'
_diffrn_ambient_temperature 293(2)
_diffrn_measured_fraction_theta_full 0.946
_diffrn_measured_fraction_theta_max 0.946
_diffrn_measurement_device_type KappaCCD
_diffrn_measurement_method 'Omega + Phi scan'
_diffrn_radiation_monochromator graphite
_diffrn_radiation_probe x-ray
_diffrn_radiation_type MoK\a
_diffrn_radiation_wavelength 0.71073
_diffrn_reflns_av_R_equivalents 0.028
_diffrn_reflns_av_unetI/netI 0.0326
_diffrn_reflns_limit_h_max 11
_diffrn_reflns_limit_h_min 0
_diffrn_reflns_limit_k_max 12
_diffrn_reflns_limit_k_min -12
_diffrn_reflns_limit_l_max 13
_diffrn_reflns_limit_l_min -13
_diffrn_reflns_number 12162
_diffrn_reflns_theta_full 28.98
_diffrn_reflns_theta_max 28.98
_diffrn_reflns_theta_min 3.17
_diffrn_standards_number 0
_exptl_absorpt_coefficient_mu 1.522
_exptl_absorpt_correction_type none
_exptl_crystal_colour blue
_exptl_crystal_density_diffrn 1.647
_exptl_crystal_description prism
_exptl_crystal_F_000 418
_exptl_crystal_size_max 0.3
_exptl_crystal_size_mid 0.3
_exptl_crystal_size_min 0.08
_refine_diff_density_max 0.464
_refine_diff_density_min -0.758
_refine_diff_density_rms 0.087
_refine_ls_extinction_method none
_refine_ls_goodness_of_fit_ref 1.059
_refine_ls_hydrogen_treatment mixed
_refine_ls_matrix_type full
_refine_ls_number_parameters 226
_refine_ls_number_reflns 4133
_refine_ls_number_restraints 3
_refine_ls_restrained_S_all 1.059
_refine_ls_R_factor_all 0.0569
_refine_ls_R_factor_gt 0.046
_refine_ls_shift/su_max 0.000
_refine_ls_shift/su_mean 0
_refine_ls_structure_factor_coef Fsqd
_refine_ls_weighting_details 'calc w=1/[\s^2^(Fo^2^)+(0.0718P)^2^+0.7550P] where P=(Fo^2^+2Fc^2^)/3'
_refine_ls_weighting_scheme calc
_refine_ls_wR_factor_gt 0.1265
_refine_ls_wR_factor_ref 0.1357
_reflns_number_gt 3502
_reflns_number_total 4133
_reflns_threshold_expression >2\s(I)
_cod_data_source_file ic3027545_si_002_3.cif
_cod_data_source_block complex2
_cod_original_formula_sum 'C14 H17 Cl1 Cu1 N2 O6'
_cod_database_code 4334825

loop_
_symmetry_equiv_pos_as_xyz
'x, y, z'
'-x, -y, -z'

loop_
_atom_site_label
_atom_site_type_symbol
_atom_site_fract_x
_atom_site_fract_y
_atom_site_fract_z
_atom_site_U_iso_or_equiv
_atom_site_adp_type
_atom_site_occupancy
_atom_site_symmetry_multiplicity
_atom_site_calc_flag
_atom_site_refinement_flags
C1 C 0.6741(3) 0.1605(4) 0.8918(3) 0.0442(6) Uani 1 1 d .
H1 H 0.6569 0.216 0.9661 0.053 Uiso 1 1 calc R
C2 C 0.5705(4) 0.0357(4) 0.8393(3) 0.0506(7) Uani 1 1 d .
H2 H 0.4844 0.0093 0.8772 0.061 Uiso 1 1 calc R
C3 C 0.5964(4) -0.0483(4) 0.7308(4) 0.0556(8) Uani 1 1 d .
H3 H 0.5295 -0.1334 0.6956 0.067 Uiso 1 1 calc R
C4 C 0.7236(4) -0.0042(4) 0.6750(3) 0.0522(8) Uani 1 1 d .
H4 H 0.7436 -0.0589 0.6013 0.063 Uiso 1 1 calc R
C5 C 0.8204(3) 0.1227(3) 0.7307(3) 0.0381(6) Uani 1 1 d .
C6 C 0.9555(3) 0.1822(3) 0.6779(3) 0.0386(6) Uani 1 1 d .
H6 H 0.9817 0.1347 0.6033 0.046 Uiso 1 1 calc R
C7 C 1.1742(3) 0.3621(3) 0.6869(3) 0.0385(5) Uani 1 1 d .
H7A H 1.1754 0.4682 0.6808 0.046 Uiso 1 1 calc R
H7B H 1.1749 0.315 0.5995 0.046 Uiso 1 1 calc R
C8 C 1.3148(3) 0.3356(4) 0.7800(3) 0.0464(7) Uani 1 1 d .
H8A H 1.3147 0.3848 0.8668 0.056 Uiso 1 1 calc R
H8B H 1.3112 0.2296 0.7882 0.056 Uiso 1 1 calc R
C9 C 1.4591(3) 0.3939(3) 0.7308(3) 0.0425(6) Uani 1 1 d .
C10 C 1.5011(4) 0.3225(4) 0.6220(3) 0.0521(7) Uani 1 1 d .
H10 H 1.439 0.2379 0.5786 0.062 Uiso 1 1 calc R
C11 C 1.6337(4) 0.3742(5) 0.5760(4) 0.0667(10) Uani 1 1 d .
H11 H 1.6586 0.3253 0.5014 0.08 Uiso 1 1 calc R
C12 C 1.7273(4) 0.4954(5) 0.6388(5) 0.0692(11) Uani 1 1 d .
H12 H 1.8164 0.5293 0.6077 0.083 Uiso 1 1 calc R
C13 C 1.6905(4) 0.5686(4) 0.7491(5) 0.0719(12) Uani 1 1 d .
H13 H 1.7554 0.651 0.7932 0.086 Uiso 1 1 calc R
C14 C 1.5544(4) 0.5181(4) 0.7948(4) 0.0588(8) Uani 1 1 d .
H14 H 1.5286 0.5684 0.8682 0.071 Uiso 1 1 calc R
N1 N 1.0366(2) 0.3002(3) 0.7362(2) 0.0350(4) Uani 1 1 d .
N2 N 0.7968(2) 0.2026(3) 0.8390(2) 0.0357(5) Uani 1 1 d .
O1 O 0.8927(3) 0.4483(2) 1.0534(2) 0.0461(5) Uani 1 1 d D
H1O H 0.876(4) 0.386(3) 1.115(3) 0.05 Uiso 1 1 d D
O2 O 1.1174(7) -0.0633(5) 0.8253(4) 0.1260(17) Uani 1 1 d .
O3 O 1.2169(4) -0.0488(3) 0.6325(3) 0.0788(8) Uani 1 1 d .
O4 O 1.2528(4) -0.2445(3) 0.7627(3) 0.0795(9) Uani 1 1 d .
O5 O 1.0175(5) -0.2265(7) 0.6441(5) 0.150(2) Uani 1 1 d .
O6 O 1.1038(6) 0.1772(6) 1.0132(5) 0.1206(15) Uani 1 1 d D
H1W H 1.151(8) 0.132(8) 0.953(6) 0.145 Uiso 1 1 d D
H2W H 1.060(7) 0.134(7) 1.077(5) 0.145 Uiso 1 1 d D
Cl1 Cl 1.14959(9) -0.14756(9) 0.71534(8) 0.0503(2) Uani 1 1 d .
Cu1 Cu 0.96139(4) 0.37564(4) 0.89740(3) 0.03913(14) Uani 1 1 d .

loop_
_atom_site_aniso_label
_atom_site_aniso_U_11
_atom_site_aniso_U_22
_atom_site_aniso_U_33
_atom_site_aniso_U_23
_atom_site_aniso_U_13
_atom_site_aniso_U_12
C1 0.0380(14) 0.0544(17) 0.0378(14) 0.0017(12) 0.0096(11) -0.0039(12)
C2 0.0396(15) 0.0596(19) 0.0491(16) 0.0081(14) 0.0090(12) -0.0086(13)
C3 0.0473(17) 0.0480(17) 0.064(2) -0.0026(15) 0.0047(14) -0.0134(13)
C4 0.0477(17) 0.0488(17) 0.0538(18) -0.0135(14) 0.0091(13) -0.0071(13)
C5 0.0361(13) 0.0381(13) 0.0369(13) -0.0028(10) 0.0036(10) -0.0010(10)
C6 0.0362(13) 0.0435(14) 0.0343(12) -0.0048(10) 0.0070(10) 0.0018(10)
C7 0.0352(13) 0.0448(14) 0.0358(13) 0.0023(10) 0.0115(10) 0.0014(10)
C8 0.0369(14) 0.0563(18) 0.0461(15) 0.0085(13) 0.0093(11) 0.0019(12)
C9 0.0354(13) 0.0435(15) 0.0477(15) 0.0075(12) 0.0058(11) 0.0016(11)
C10 0.0426(16) 0.0598(19) 0.0534(18) 0.0012(14) 0.0100(13) 0.0056(14)
C11 0.0508(19) 0.100(3) 0.058(2) 0.019(2) 0.0202(16) 0.022(2)
C12 0.0407(18) 0.083(3) 0.091(3) 0.043(2) 0.0179(18) 0.0084(17)
C13 0.051(2) 0.052(2) 0.103(3) 0.021(2) -0.006(2) -0.0114(16)
C14 0.0509(18) 0.0488(18) 0.071(2) -0.0026(16) 0.0036(16) -0.0026(14)
N1 0.0331(11) 0.0396(11) 0.0318(10) 0.0002(8) 0.0077(8) 0.0023(8)
N2 0.0335(11) 0.0380(11) 0.0332(10) -0.0006(8) 0.0053(8) -0.0018(8)
O1 0.0553(12) 0.0387(11) 0.0416(11) -0.0078(8) 0.0223(9) -0.0132(9)
O2 0.204(5) 0.118(3) 0.086(3) 0.018(2) 0.067(3) 0.080(3)
O3 0.091(2) 0.0712(18) 0.0765(19) 0.0291(15) 0.0214(16) -0.0021(15)
O4 0.082(2) 0.0672(18) 0.100(2) 0.0266(16) 0.0294(17) 0.0243(15)
O5 0.088(3) 0.190(5) 0.136(4) 0.040(4) -0.028(3) -0.073(3)
O6 0.135(4) 0.139(4) 0.094(3) 0.017(3) 0.022(3) 0.033(3)
Cl1 0.0493(4) 0.0502(4) 0.0516(4) 0.0066(3) 0.0120(3) 0.0026(3)
Cu1 0.0423(2) 0.0377(2) 0.03448(19) -0.00670(13) 0.01420(13) -0.00828(13)

loop_
_atom_type_symbol
_atom_type_description
_atom_type_scat_dispersion_real
_atom_type_scat_dispersion_imag
_atom_type_scat_source
C C 0.0033 0.0016 'International Tables Vol C Tables 4.2.6.8 and 6.1.1.4'
H H 0 0 'International Tables Vol C Tables 4.2.6.8 and 6.1.1.4'
N N 0.0061 0.0033 'International Tables Vol C Tables 4.2.6.8 and 6.1.1.4'
O O 0.0106 0.006 'International Tables Vol C Tables 4.2.6.8 and 6.1.1.4'
Cl Cl 0.1484 0.1585 'International Tables Vol C Tables 4.2.6.8 and 6.1.1.4'
Cu Cu 0.3201 1.2651 'International Tables Vol C Tables 4.2.6.8 and 6.1.1.4'

loop_
_geom_angle_atom_site_label_1
_geom_angle_atom_site_label_2
_geom_angle_atom_site_label_3
_geom_angle
_geom_angle_site_symmetry_1
_geom_angle_site_symmetry_3
N2 C1 C2 121.9(3) . .
N2 C1 H1 119.1 . .
C2 C1 H1 119.1 . .
C3 C2 C1 119.4(3) . .
C3 C2 H2 120.3 . .
C1 C2 H2 120.3 . .
C2 C3 C4 118.9(3) . .
C2 C3 H3 120.6 . .
C4 C3 H3 120.6 . .
C3 C4 C5 118.7(3) . .
C3 C4 H4 120.7 . .
C5 C4 H4 120.7 . .
N2 C5 C4 122.3(3) . .
N2 C5 C6 114.2(2) . .
C4 C5 C6 123.5(3) . .
N1 C6 C5 118.5(2) . .
N1 C6 H6 120.7 . .
C5 C6 H6 120.7 . .
N1 C7 C8 109.8(2) . .
N1 C7 H7A 109.7 . .
C8 C7 H7A 109.7 . .
N1 C7 H7B 109.7 . .
C8 C7 H7B 109.7 . .
H7A C7 H7B 108.2 . .
C9 C8 C7 111.6(2) . .
C9 C8 H8A 109.3 . .
C7 C8 H8A 109.3 . .
C9 C8 H8B 109.3 . .
C7 C8 H8B 109.3 . .
H8A C8 H8B 108 . .
C10 C9 C14 118.2(3) . .
C10 C9 C8 120.7(3) . .
C14 C9 C8 121.1(3) . .
C9 C10 C11 121.4(3) . .
C9 C10 H10 119.3 . .
C11 C10 H10 119.3 . .
C12 C11 C10 120.4(4) . .
C12 C11 H11 119.8 . .
C10 C11 H11 119.8 . .
C11 C12 C13 119.9(3) . .
C11 C12 H12 120 . .
C13 C12 H12 120 . .
C12 C13 C14 119.8(4) . .
C12 C13 H13 120.1 . .
C14 C13 H13 120.1 . .
C9 C14 C13 120.2(4) . .
C9 C14 H14 119.9 . .
C13 C14 H14 119.9 . .
C6 N1 C7 120.0(2) . .
C6 N1 Cu1 113.05(18) . .
C7 N1 Cu1 126.87(17) . .
C1 N2 C5 118.8(2) . .
C1 N2 Cu1 129.0(2) . .
C5 N2 Cu1 112.17(17) . .
Cu1 O1 Cu1 99.43(9) . 2_767
Cu1 O1 H1O 119(2) . .
Cu1 O1 H1O 118(2) 2_767 .
H1W O6 H2W 126(7) . .
O5 Cl1 O2 110.3(4) . .
O5 Cl1 O3 108.4(3) . .
O2 Cl1 O3 108.8(3) . .
O5 Cl1 O4 111.4(3) . .
O2 Cl1 O4 107.7(2) . .
O3 Cl1 O4 110.20(19) . .
O1 Cu1 O1 80.57(9) . 2_767
O1 Cu1 N1 179.04(9) . .
O1 Cu1 N1 98.81(9) 2_767 .
O1 Cu1 N2 98.74(9) . .
O1 Cu1 N2 175.15(10) 2_767 .
N1 Cu1 N2 81.94(9) . .
O1 Cu1 Cu1 40.36(6) . 2_767
O1 Cu1 Cu1 40.20(6) 2_767 2_767
N1 Cu1 Cu1 139.01(7) . 2_767
N2 Cu1 Cu1 138.90(7) . 2_767

loop_
_geom_bond_atom_site_label_1
_geom_bond_atom_site_label_2
_geom_bond_distance
_geom_bond_site_symmetry_2
C1 N2 1.326(3) .
C1 C2 1.389(4) .
C1 H1 0.93 .
C2 C3 1.373(5) .
C2 H2 0.93 .
C3 C4 1.381(5) .
C3 H3 0.93 .
C4 C5 1.382(4) .
C4 H4 0.93 .
C5 N2 1.345(3) .
C5 C6 1.460(4) .
C6 N1 1.270(4) .
C6 H6 0.93 .
C7 N1 1.467(3) .
C7 C8 1.530(4) .
C7 H7A 0.97 .
C7 H7B 0.97 .
C8 C9 1.508(4) .
C8 H8A 0.97 .
C8 H8B 0.97 .
C9 C10 1.380(5) .
C9 C14 1.384(4) .
C10 C11 1.386(5) .
C10 H10 0.93 .
C11 C12 1.354(6) .
C11 H11 0.93 .
C12 C13 1.379(7) .
C12 H12 0.93 .
C13 C14 1.409(6) .
C13 H13 0.93 .
C14 H14 0.93 .
N1 Cu1 1.993(2) .
N2 Cu1 2.004(2) .
O1 Cu1 1.910(2) .
O1 Cu1 1.9162(19) 2_767
O1 H1O 0.898(5) .
O2 Cl1 1.408(4) .
O3 Cl1 1.422(3) .
O4 Cl1 1.424(3) .
O5 Cl1 1.381(4) .
O6 H1W 0.905(5) .
O6 H2W 0.906(5) .
Cu1 O1 1.916(2) 2_767
Cu1 Cu1 2.9186(6) 2_767
